data_7040274
loop_
_publ_author_name
'Hildebrandt, Jana'
'H\"afner, Norman'
'G\"orls, Helmar'
'Kritsch, Daniel'
'Ferraro, Giarita'
'D\"urst, Matthias'
'Runnebaum, Ingo B.'
'Merlino, Antonello'
'Weigand, Wolfgang'

_publ_section_title
;
 Platinum(ii) O,S complexes as potential metallodrugs against Cisplatin
 resistance.
;
_journal_issue 47
_journal_name_full 'Dalton transactions (Cambridge, England : 2003)'
_journal_page_first 18876
_journal_page_last 18891
_journal_paper_doi 10.1039/c6dt01388k
_journal_volume 45
_journal_year 2016
_chemical_formula_moiety 'C13 H17 Cl O3 Pt S3'
_chemical_formula_sum 'C13 H17 Cl O3 Pt S3'
_chemical_formula_weight 547.99
_chemical_name_systematic
; 
 ? 
;
_space_group_IT_number 14
_symmetry_cell_setting monoclinic
_symmetry_space_group_name_Hall '-P 2ybc'
_symmetry_space_group_name_H-M 'P 1 21/c 1'
_atom_sites_solution_hydrogens difmap
_atom_sites_solution_primary direct
_atom_sites_solution_secondary difmap
_audit_creation_method SHELXL-97
_audit_update_record
;
2016-01-08 deposited with the CCDC.
2016-08-11 downloaded from the CCDC.
;
_cell_angle_alpha 90
_cell_angle_beta 96.398(1)
_cell_angle_gamma 90
_cell_formula_units_Z 4
_cell_length_a 10.9758(2)
_cell_length_b 19.2769(4)
_cell_length_c 8.0124(2)
_cell_measurement_reflns_used 13229
_cell_measurement_temperature 133(2)
_cell_measurement_theta_max 27.40
_cell_measurement_theta_min 2.77
_cell_volume 1684.70(6)
_computing_cell_refinement DENZO
_computing_data_collection COLLECT
_computing_data_reduction DENZO
_computing_molecular_graphics SHELXTL/PC
_computing_publication_material SHELXL-97
_computing_structure_refinement 'SHELXL-97 (Sheldrick, 2008)'
_computing_structure_solution 'SHELXS-97 (Sheldrick, 2008)'
_diffrn_ambient_temperature 133(2)
_diffrn_measured_fraction_theta_full 0.997
_diffrn_measured_fraction_theta_max 0.997
_diffrn_measurement_device_type KappaCCD
_diffrn_measurement_method 'phi- + omega-scan'
_diffrn_radiation_monochromator graphite
_diffrn_radiation_source 'fine-focus sealed tube'
_diffrn_radiation_type MoK\a
_diffrn_radiation_wavelength 0.71073
_diffrn_reflns_av_R_equivalents 0.0254
_diffrn_reflns_av_sigmaI/netI 0.0193
_diffrn_reflns_limit_h_max 14
_diffrn_reflns_limit_h_min -13
_diffrn_reflns_limit_k_max 24
_diffrn_reflns_limit_k_min -24
_diffrn_reflns_limit_l_max 10
_diffrn_reflns_limit_l_min -10
_diffrn_reflns_number 13229
_diffrn_reflns_theta_full 27.40
_diffrn_reflns_theta_max 27.40
_diffrn_reflns_theta_min 2.77
_exptl_absorpt_coefficient_mu 8.864
_exptl_absorpt_correction_T_max 0.7456
_exptl_absorpt_correction_T_min 0.5485
_exptl_absorpt_correction_type multi-scan
_exptl_absorpt_process_details 'SADABS, Bruker-AXS, 2002'
_exptl_crystal_colour yellow
_exptl_crystal_density_diffrn 2.161
_exptl_crystal_density_method 'not measured'
_exptl_crystal_description prism
_exptl_crystal_F_000 1048
_exptl_crystal_size_max 0.042
_exptl_crystal_size_mid 0.038
_exptl_crystal_size_min 0.032
_refine_diff_density_max 0.548
_refine_diff_density_min -0.851
_refine_diff_density_rms 0.091
_refine_ls_extinction_method none
_refine_ls_goodness_of_fit_ref 1.098
_refine_ls_hydrogen_treatment refall
_refine_ls_matrix_type full
_refine_ls_number_parameters 258
_refine_ls_number_reflns 3830
_refine_ls_number_restraints 0
_refine_ls_restrained_S_all 1.098
_refine_ls_R_factor_all 0.0174
_refine_ls_R_factor_gt 0.0162
_refine_ls_shift/su_max 0.002
_refine_ls_shift/su_mean 0.000
_refine_ls_structure_factor_coef Fsqd
_refine_ls_weighting_details 'calc w=1/[\s^2^(Fo^2^)+(0.0105P)^2^+2.4940P] where P=(Fo^2^+2Fc^2^)/3'
_refine_ls_weighting_scheme calc
_refine_ls_wR_factor_gt 0.0366
_refine_ls_wR_factor_ref 0.0371
_reflns_number_gt 3691
_reflns_number_total 3830
_reflns_threshold_expression >2sigma(I)
_cod_data_source_file c6dt01388k2.cif
_cod_data_source_block FO5658
_cod_depositor_comments 'Adding full bibliography for 7040272--7040281.cif.'
_cod_original_sg_symbol_H-M 'P 21/c'
_cod_database_code 7040274

loop_
_symmetry_equiv_pos_as_xyz
'x, y, z'
'-x, y+1/2, -z+1/2'
'-x, -y, -z'
'x, -y-1/2, z-1/2'

loop_
_atom_site_label
_atom_site_type_symbol
_atom_site_fract_x
_atom_site_fract_y
_atom_site_fract_z
_atom_site_U_iso_or_equiv
_atom_site_adp_type
_atom_site_occupancy
_atom_site_symmetry_multiplicity
_atom_site_calc_flag
Pt1 Pt 0.142443(8) 0.219514(5) 0.558565(11) 0.01473(4) Uani 1 1 d
Cl1 Cl -0.05036(5) 0.27116(3) 0.49107(8) 0.01904(12) Uani 1 1 d
S1 S 0.32921(6) 0.17130(3) 0.61599(10) 0.02398(14) Uani 1 1 d
S2 S 0.58324(6) 0.20074(4) 0.63782(11) 0.03020(16) Uani 1 1 d
S3 S 0.06175(5) 0.11540(3) 0.53003(8) 0.01604(12) Uani 1 1 d
O1 O 0.20194(15) 0.31817(9) 0.5861(2) 0.0186(4) Uani 1 1 d
O2 O 0.50799(17) 0.43132(10) 0.7543(3) 0.0255(4) Uani 1 1 d
O3 O 0.14144(17) 0.05539(10) 0.5753(3) 0.0282(4) Uani 1 1 d
C1 C 0.4352(2) 0.23634(14) 0.6161(3) 0.0202(5) Uani 1 1 d
C2 C 0.4202(2) 0.30712(14) 0.6049(3) 0.0205(5) Uani 1 1 d
H2 H 0.490(3) 0.3342(16) 0.610(4) 0.026(8) Uiso 1 1 d
C3 C 0.3094(2) 0.34406(12) 0.5992(3) 0.0160(5) Uani 1 1 d
C4 C 0.3098(2) 0.42152(12) 0.6020(3) 0.0161(5) Uani 1 1 d
C5 C 0.2036(2) 0.45454(13) 0.5276(3) 0.0181(5) Uani 1 1 d
H5 H 0.140(3) 0.4279(15) 0.477(4) 0.017(7) Uiso 1 1 d
C6 C 0.1915(3) 0.52587(14) 0.5269(3) 0.0215(5) Uani 1 1 d
H6 H 0.123(3) 0.5458(16) 0.475(4) 0.022(8) Uiso 1 1 d
C7 C 0.2876(3) 0.56604(14) 0.5995(3) 0.0234(5) Uani 1 1 d
H7 H 0.281(3) 0.6136(17) 0.600(4) 0.025(8) Uiso 1 1 d
C8 C 0.3949(2) 0.53556(14) 0.6725(3) 0.0218(5) Uani 1 1 d
H8 H 0.458(3) 0.5642(17) 0.723(4) 0.026(8) Uiso 1 1 d
C9 C 0.4068(2) 0.46354(13) 0.6760(3) 0.0190(5) Uani 1 1 d
C10 C 0.6095(3) 0.47394(17) 0.8235(4) 0.0285(6) Uani 1 1 d
H10C H 0.668(3) 0.4417(19) 0.866(4) 0.034(9) Uiso 1 1 d
H10B H 0.583(3) 0.5029(17) 0.909(4) 0.027(8) Uiso 1 1 d
H10A H 0.638(3) 0.5006(18) 0.730(4) 0.032(9) Uiso 1 1 d
C11 C 0.6820(3) 0.27290(16) 0.6983(4) 0.0282(6) Uani 1 1 d
H11C H 0.652(3) 0.2975(16) 0.789(4) 0.022(8) Uiso 1 1 d
H11B H 0.684(3) 0.3051(19) 0.604(4) 0.032(9) Uiso 1 1 d
H11A H 0.760(3) 0.2513(19) 0.731(4) 0.036(9) Uiso 1 1 d
C12 C -0.0073(3) 0.10399(15) 0.3217(3) 0.0233(5) Uani 1 1 d
H12A H -0.055(3) 0.1414(18) 0.297(4) 0.026(8) Uiso 1 1 d
H12C H 0.057(3) 0.1031(18) 0.253(4) 0.035(9) Uiso 1 1 d
H12B H -0.052(3) 0.0595(18) 0.320(4) 0.031(9) Uiso 1 1 d
C13 C -0.0682(3) 0.10857(15) 0.6426(4) 0.0252(6) Uani 1 1 d
H13B H -0.124(3) 0.1430(19) 0.590(4) 0.039(10) Uiso 1 1 d
H13A H -0.101(3) 0.0621(19) 0.623(4) 0.035(9) Uiso 1 1 d
H13C H -0.039(3) 0.1184(18) 0.752(5) 0.033(9) Uiso 1 1 d

loop_
_atom_site_aniso_label
_atom_site_aniso_U_11
_atom_site_aniso_U_22
_atom_site_aniso_U_33
_atom_site_aniso_U_23
_atom_site_aniso_U_13
_atom_site_aniso_U_12
Pt1 0.01182(5) 0.01079(5) 0.02106(6) 0.00020(3) -0.00045(4) -0.00150(3)
Cl1 0.0133(3) 0.0174(3) 0.0255(3) -0.0005(2) -0.0019(2) -0.0002(2)
S1 0.0142(3) 0.0119(3) 0.0448(4) 0.0040(3) -0.0011(3) -0.0002(2)
S2 0.0146(3) 0.0176(3) 0.0582(5) 0.0051(3) 0.0031(3) 0.0038(3)
S3 0.0159(3) 0.0112(3) 0.0205(3) 0.0001(2) -0.0005(2) -0.0028(2)
O1 0.0138(8) 0.0119(8) 0.0294(9) -0.0011(7) 0.0005(7) -0.0024(7)
O2 0.0154(8) 0.0170(9) 0.0416(11) -0.0007(8) -0.0077(8) -0.0027(7)
O3 0.0226(10) 0.0140(9) 0.0459(12) 0.0052(8) -0.0049(9) 0.0013(7)
C1 0.0141(11) 0.0171(12) 0.0291(13) 0.0015(10) 0.0013(10) 0.0005(10)
C2 0.0137(11) 0.0153(12) 0.0320(14) 0.0021(10) 0.0000(10) -0.0012(10)
C3 0.0134(11) 0.0140(11) 0.0197(11) -0.0003(9) -0.0020(9) -0.0034(9)
C4 0.0151(11) 0.0136(11) 0.0195(11) 0.0009(9) 0.0022(9) -0.0001(9)
C5 0.0186(12) 0.0173(12) 0.0179(11) 0.0011(9) -0.0001(9) -0.0001(10)
C6 0.0238(13) 0.0193(13) 0.0207(12) 0.0030(10) -0.0009(10) 0.0057(10)
C7 0.0311(14) 0.0141(12) 0.0251(13) 0.0021(10) 0.0041(11) 0.0019(11)
C8 0.0218(13) 0.0169(12) 0.0268(13) -0.0019(10) 0.0037(11) -0.0039(10)
C9 0.0159(11) 0.0175(12) 0.0238(12) 0.0008(10) 0.0041(10) -0.0002(9)
C10 0.0158(13) 0.0287(15) 0.0396(17) -0.0057(13) -0.0033(12) -0.0061(11)
C11 0.0147(13) 0.0258(15) 0.0429(18) 0.0047(13) -0.0020(12) 0.0016(11)
C12 0.0318(15) 0.0194(13) 0.0183(12) -0.0019(10) 0.0011(11) -0.0042(12)
C13 0.0273(14) 0.0206(14) 0.0289(15) -0.0016(11) 0.0089(12) -0.0087(12)

loop_
_atom_type_symbol
_atom_type_description
_atom_type_scat_dispersion_real
_atom_type_scat_dispersion_imag
_atom_type_scat_source
C C 0.0033 0.0016 'International Tables Vol C Tables 4.2.6.8 and 6.1.1.4'
H H 0.0000 0.0000 'International Tables Vol C Tables 4.2.6.8 and 6.1.1.4'
O O 0.0106 0.0060 'International Tables Vol C Tables 4.2.6.8 and 6.1.1.4'
S S 0.1246 0.1234 'International Tables Vol C Tables 4.2.6.8 and 6.1.1.4'
Cl Cl 0.1484 0.1585 'International Tables Vol C Tables 4.2.6.8 and 6.1.1.4'
Pt Pt -1.7033 8.3905 'International Tables Vol C Tables 4.2.6.8 and 6.1.1.4'

loop_
_geom_angle_atom_site_label_1
_geom_angle_atom_site_label_2
_geom_angle_atom_site_label_3
_geom_angle
O1 Pt1 S3 175.10(5)
O1 Pt1 S1 95.20(5)
S3 Pt1 S1 89.51(2)
O1 Pt1 Cl1 84.13(5)
S3 Pt1 Cl1 91.20(2)
S1 Pt1 Cl1 178.24(2)
C1 S1 Pt1 107.52(9)
C1 S2 C11 104.36(13)
O3 S3 C12 108.38(13)
O3 S3 C13 107.81(13)
C12 S3 C13 100.73(14)
O3 S3 Pt1 118.12(8)
C12 S3 Pt1 109.73(10)
C13 S3 Pt1 110.64(10)
C3 O1 Pt1 131.64(16)
C9 O2 C10 118.1(2)
C2 C1 S1 130.6(2)
C2 C1 S2 119.80(19)
S1 C1 S2 109.60(14)
C1 C2 C3 127.0(2)
C1 C2 H2 117.6(19)
C3 C2 H2 115.3(19)
O1 C3 C2 126.4(2)
O1 C3 C4 113.2(2)
C2 C3 C4 120.3(2)
C5 C4 C9 118.0(2)
C5 C4 C3 116.5(2)
C9 C4 C3 125.4(2)
C6 C5 C4 121.9(2)
C6 C5 H5 119.2(18)
C4 C5 H5 118.9(18)
C5 C6 C7 119.1(3)
C5 C6 H6 120(2)
C7 C6 H6 121(2)
C6 C7 C8 120.8(2)
C6 C7 H7 120(2)
C8 C7 H7 119(2)
C7 C8 C9 120.3(3)
C7 C8 H8 119(2)
C9 C8 H8 121(2)
O2 C9 C8 122.2(2)
O2 C9 C4 118.0(2)
C8 C9 C4 119.8(2)
O2 C10 H10C 103(2)
O2 C10 H10B 109.2(19)
H10C C10 H10B 112(3)
O2 C10 H10A 108(2)
H10C C10 H10A 111(3)
H10B C10 H10A 113(3)
S2 C11 H11C 110.0(19)
S2 C11 H11B 110(2)
H11C C11 H11B 108(3)
S2 C11 H11A 103(2)
H11C C11 H11A 112(3)
H11B C11 H11A 113(3)
S3 C12 H12A 106(2)
S3 C12 H12C 107(2)
H12A C12 H12C 110(3)
S3 C12 H12B 106.1(19)
H12A C12 H12B 115(3)
H12C C12 H12B 112(3)
S3 C13 H13B 103(2)
S3 C13 H13A 107(2)
H13B C13 H13A 111(3)
S3 C13 H13C 104(2)
H13B C13 H13C 114(3)
H13A C13 H13C 115(3)

loop_
_geom_bond_atom_site_label_1
_geom_bond_atom_site_label_2
_geom_bond_distance
Pt1 O1 2.0149(17)
Pt1 S3 2.1954(6)
Pt1 S1 2.2511(6)
Pt1 Cl1 2.3467(6)
S1 C1 1.710(3)
S2 C1 1.755(3)
S2 C11 1.796(3)
S3 O3 1.4710(19)
S3 C12 1.768(3)
S3 C13 1.775(3)
O1 C3 1.274(3)
O2 C9 1.363(3)
O2 C10 1.444(3)
C1 C2 1.376(4)
C2 C3 1.405(3)
C2 H2 0.93(3)
C3 C4 1.493(3)
C4 C5 1.402(3)
C4 C9 1.415(3)
C5 C6 1.382(4)
C5 H5 0.92(3)
C6 C7 1.384(4)
C6 H6 0.91(3)
C7 C8 1.385(4)
C7 H7 0.92(3)
C8 C9 1.394(4)
C8 H8 0.94(3)
C10 H10C 0.93(4)
C10 H10B 0.95(3)
C10 H10A 0.99(3)
C11 H11C 0.96(3)
C11 H11B 0.98(4)
C11 H11A 0.97(4)
C12 H12A 0.90(3)
C12 H12C 0.94(3)
C12 H12B 0.99(3)
C13 H13B 0.97(4)
C13 H13A 0.97(4)
C13 H13C 0.92(4)
